data_4501517
loop_
_publ_author_name
'Bai, Hong-Ye'
'Ma, Jian-Fang'
'Yang, Jin'
'Zhang, Lai-Ping'
'Ma, Ji-Cheng'
'Liu, Ying-Ying'

_publ_section_title
;
 Eight Two-Dimensional and Three-Dimensional Metal&#x2212;Organic
 Frameworks Based on a Flexible Tetrakis(imidazole) Ligand: Synthesis,
 Topological Structures, and Photoluminescent Properties
;
_journal_issue 4
_journal_name_full 'Crystal Growth &amp; Design'
_journal_page_first 1946
_journal_paper_doi 10.1021/cg100032n
_journal_volume 10
_journal_year 2010
_chemical_formula_moiety 'C17 H24 Co N8 O2, (C10 H4 O8), 1.5(H2 O)'
_chemical_formula_sum 'C27 H31 Co N8 O11.5'
_chemical_formula_weight 710.53
_chemical_name_systematic
;
 ?
;
_space_group_IT_number 15
_symmetry_cell_setting monoclinic
_symmetry_space_group_name_Hall '-C 2yc'
_symmetry_space_group_name_H-M 'C 1 2/c 1'
_atom_sites_solution_hydrogens geom
_atom_sites_solution_primary direct
_atom_sites_solution_secondary difmap
_audit_creation_method SHELXL-97
_cell_angle_alpha 90.000(5)
_cell_angle_beta 101.918(5)
_cell_angle_gamma 90.000(5)
_cell_formula_units_Z 8
_cell_length_a 17.532(5)
_cell_length_b 12.212(5)
_cell_length_c 27.703(5)
_cell_measurement_reflns_used 5188
_cell_measurement_temperature 293(2)
_cell_measurement_theta_max 67.2
_cell_measurement_theta_min 4.4
_cell_volume 5803(3)
_computing_cell_refinement CrysAlis
_computing_data_collection 'CrysAlis (Oxford Diffraction, 2006)'
_computing_data_reduction CrysAlis
_computing_structure_refinement 'SHELXL-97 (Sheldrick, 1997)'
_computing_structure_solution 'SHELXS-97 (Sheldrick, 1997)'
_diffrn_ambient_temperature 293(2)
_diffrn_detector_area_resol_mean 10.0
_diffrn_measured_fraction_theta_full 0.997
_diffrn_measured_fraction_theta_max 0.997
_diffrn_measurement_device_type 'Oxford Diffraction Gemini R Ultra'
_diffrn_measurement_method '\w scan'
_diffrn_radiation_monochromator graphite
_diffrn_radiation_source 'fine-focus sealed tube'
_diffrn_radiation_type CuK\a
_diffrn_radiation_wavelength 1.54184
_diffrn_reflns_av_R_equivalents 0.0565
_diffrn_reflns_av_sigmaI/netI 0.0503
_diffrn_reflns_limit_h_max 20
_diffrn_reflns_limit_h_min -20
_diffrn_reflns_limit_k_max 14
_diffrn_reflns_limit_k_min -14
_diffrn_reflns_limit_l_max 32
_diffrn_reflns_limit_l_min -33
_diffrn_reflns_number 19622
_diffrn_reflns_theta_full 67.19
_diffrn_reflns_theta_max 67.19
_diffrn_reflns_theta_min 4.44
_exptl_absorpt_coefficient_mu 5.339
_exptl_absorpt_correction_T_max 0.7147
_exptl_absorpt_correction_T_min 0.6482
_exptl_absorpt_correction_type multi-scan
_exptl_absorpt_process_details
;
CrysAlis (Oxford Diffraction, 2006)
;
_exptl_crystal_colour red
_exptl_crystal_density_diffrn 1.626
_exptl_crystal_density_method 'not measured'
_exptl_crystal_description block
_exptl_crystal_F_000 2944
_exptl_crystal_size_max 0.31
_exptl_crystal_size_mid 0.24
_exptl_crystal_size_min 0.21
_refine_diff_density_max 0.357
_refine_diff_density_min -0.415
_refine_diff_density_rms 0.061
_refine_ls_extinction_method none
_refine_ls_goodness_of_fit_ref 0.931
_refine_ls_hydrogen_treatment mixed
_refine_ls_matrix_type full
_refine_ls_number_parameters 450
_refine_ls_number_reflns 5188
_refine_ls_number_restraints 12
_refine_ls_restrained_S_all 0.933
_refine_ls_R_factor_all 0.0616
_refine_ls_R_factor_gt 0.0420
_refine_ls_shift/su_max 0.000
_refine_ls_shift/su_mean 0.000
_refine_ls_structure_factor_coef Fsqd
_refine_ls_weighting_details 'calc w=1/[\s^2^(Fo^2^)+(0.0613P)^2^+0.0000P] where P=(Fo^2^+2Fc^2^)/3'
_refine_ls_weighting_scheme calc
_refine_ls_wR_factor_gt 0.0954
_refine_ls_wR_factor_ref 0.1025
_reflns_number_gt 3768
_reflns_number_total 5188
_reflns_threshold_expression >2sigma(I)
_cod_data_source_file cg100032n_si_002.cif
_cod_data_source_block Compound-8
_cod_original_sg_symbol_Hall '-C 2yc '
_cod_original_sg_symbol_H-M 'C 2/c'
_cod_original_formula_sum 'C27 H31 Co N8 O11.50'
_cod_database_code 4501517

loop_
_symmetry_equiv_pos_as_xyz
'x, y, z'
'-x, y, -z+1/2'
'x+1/2, y+1/2, z'
'-x+1/2, y+1/2, -z+1/2'
'-x, -y, -z'
'x, -y, z-1/2'
'-x+1/2, -y+1/2, -z'
'x+1/2, -y+1/2, z-1/2'

loop_
_atom_site_label
_atom_site_type_symbol
_atom_site_fract_x
_atom_site_fract_y
_atom_site_fract_z
_atom_site_U_iso_or_equiv
_atom_site_adp_type
_atom_site_occupancy
_atom_site_symmetry_multiplicity
_atom_site_calc_flag
_atom_site_refinement_flags
Co1 Co 0.52648(2) 0.16456(3) 0.112059(15) 0.01970(12) Uani 1 1 d .
C1 C 0.48016(17) -0.0860(2) 0.12375(12) 0.0333(7) Uani 1 1 d .
H1 H 0.4276 -0.0701 0.1210 0.040 Uiso 1 1 calc R
C2 C 0.51179(17) -0.1867(2) 0.13230(12) 0.0328(7) Uani 1 1 d .
H2 H 0.4859 -0.2513 0.1366 0.039 Uiso 1 1 calc R
C3 C 0.60152(16) -0.0672(2) 0.12638(10) 0.0225(6) Uani 1 1 d .
H3 H 0.6501 -0.0367 0.1263 0.027 Uiso 1 1 calc R
C4 C 0.65018(16) -0.2598(2) 0.14334(9) 0.0228(6) Uani 1 1 d .
H4A H 0.6401 -0.3056 0.1699 0.027 Uiso 1 1 calc R
H4B H 0.7002 -0.2246 0.1549 0.027 Uiso 1 1 calc R
C5 C 0.65655(15) -0.3341(2) 0.09945(9) 0.0184(5) Uani 1 1 d .
C6 C 0.71753(15) -0.4237(2) 0.11931(10) 0.0222(6) Uani 1 1 d .
H6A H 0.7012 -0.4618 0.1462 0.027 Uiso 1 1 calc R
H6B H 0.7183 -0.4766 0.0933 0.027 Uiso 1 1 calc R
C7 C 0.85222(16) -0.3759(2) 0.11019(10) 0.0257(6) Uani 1 1 d .
H7 H 0.8447 -0.3949 0.0770 0.031 Uiso 1 1 calc R
C8 C 0.82970(17) -0.3462(3) 0.18348(10) 0.0342(7) Uani 1 1 d .
H8 H 0.8057 -0.3407 0.2103 0.041 Uiso 1 1 calc R
C9 C 0.90414(18) -0.3206(3) 0.18242(10) 0.0340(7) Uani 1 1 d .
H9 H 0.9404 -0.2938 0.2091 0.041 Uiso 1 1 calc R
C10 C 0.58023(15) -0.3936(2) 0.07640(10) 0.0218(6) Uani 1 1 d .
H10A H 0.5380 -0.3409 0.0723 0.026 Uiso 1 1 calc R
H10B H 0.5841 -0.4187 0.0438 0.026 Uiso 1 1 calc R
C11 C 0.53255(19) -0.4906(2) 0.14717(11) 0.0345(7) Uani 1 1 d .
H11 H 0.5262 -0.4318 0.1673 0.041 Uiso 1 1 calc R
C12 C 0.56003(16) -0.5909(2) 0.08778(10) 0.0247(6) Uani 1 1 d .
H12 H 0.5765 -0.6108 0.0592 0.030 Uiso 1 1 calc R
C13 C 0.5173(2) -0.5975(2) 0.15440(12) 0.0371(8) Uani 1 1 d .
H13 H 0.4979 -0.6242 0.1809 0.044 Uiso 1 1 calc R
C14 C 0.68661(15) -0.2749(2) 0.05736(9) 0.0218(6) Uani 1 1 d .
H14A H 0.7311 -0.2304 0.0722 0.026 Uiso 1 1 calc R
H14B H 0.7052 -0.3302 0.0374 0.026 Uiso 1 1 calc R
C15 C 0.63126(17) -0.0914(2) 0.02290(10) 0.0262(6) Uani 1 1 d .
H15 H 0.6646 -0.0447 0.0439 0.031 Uiso 1 1 calc R
C16 C 0.57384(17) -0.0624(2) -0.01504(10) 0.0256(6) Uani 1 1 d .
H16 H 0.5601 0.0094 -0.0243 0.031 Uiso 1 1 calc R
C17 C 0.57453(16) -0.2378(2) -0.01381(9) 0.0237(6) Uani 1 1 d .
H17 H 0.5629 -0.3107 -0.0217 0.028 Uiso 1 1 calc R
C18 C 0.84608(19) 0.0183(3) 0.04696(11) 0.0376(8) Uani 1 1 d .
C19 C 0.82842(16) 0.0921(2) 0.08768(10) 0.0264(6) Uani 1 1 d .
C20 C 0.82215(16) 0.2068(2) 0.08691(10) 0.0267(6) Uani 1 1 d .
C21 C 0.82832(19) 0.2855(3) 0.04500(11) 0.0376(8) Uani 1 1 d .
C22 C 0.80770(16) 0.2589(2) 0.12913(10) 0.0261(6) Uani 1 1 d .
H22 H 0.8019 0.3346 0.1287 0.031 Uiso 1 1 calc R
C23 C 0.80168(16) 0.2021(2) 0.17161(10) 0.0238(6) Uani 1 1 d .
C24 C 0.79210(17) 0.2699(2) 0.21598(10) 0.0278(6) Uani 1 1 d .
C25 C 0.80626(16) 0.0885(2) 0.17192(10) 0.0237(6) Uani 1 1 d .
C26 C 0.79753(17) 0.0238(2) 0.21633(10) 0.0268(6) Uani 1 1 d .
C27 C 0.81888(16) 0.0355(2) 0.12972(10) 0.0258(6) Uani 1 1 d .
H27 H 0.8210 -0.0406 0.1296 0.031 Uiso 1 1 calc R
O1 O 0.88720(15) 0.0597(2) 0.01751(9) 0.0568(7) Uani 1 1 d .
O2 O 0.82454(16) -0.0769(2) 0.04513(9) 0.0513(6) Uani 1 1 d .
O3 O 0.87006(16) 0.2550(2) 0.01385(9) 0.0568(7) Uani 1 1 d .
H3A H 0.8884 0.1941 0.0215 0.085 Uiso 1 1 calc R
O4 O 0.79666(17) 0.3742(2) 0.04302(10) 0.0579(7) Uani 1 1 d .
O5 O 0.72384(13) 0.29594(18) 0.21875(8) 0.0367(5) Uani 1 1 d .
O6 O 0.85296(13) 0.2983(2) 0.24460(8) 0.0461(6) Uani 1 1 d .
O7 O 0.79352(16) 0.06677(19) 0.25514(8) 0.0492(6) Uani 1 1 d .
O8 O 0.79375(16) -0.08186(18) 0.20896(8) 0.0500(7) Uani 1 1 d D
H8C H 0.7869 -0.1207 0.2373 0.075 Uiso 1 1 d RD
N1 N 0.58984(13) -0.17439(18) 0.13341(8) 0.0212(5) Uani 1 1 d .
N2 N 0.53620(13) -0.01059(18) 0.11967(8) 0.0235(5) Uani 1 1 d .
N3 N 0.79644(12) -0.38219(18) 0.13683(8) 0.0209(5) Uani 1 1 d .
N4 N 0.91868(13) -0.33981(19) 0.13646(8) 0.0228(5) Uani 1 1 d .
N5 N 0.55935(13) -0.48723(18) 0.10397(8) 0.0226(5) Uani 1 1 d .
N6 N 0.53470(13) -0.66101(18) 0.11706(8) 0.0260(5) Uani 1 1 d .
N7 N 0.63087(13) -0.20475(18) 0.02434(8) 0.0218(5) Uani 1 1 d .
N8 N 0.53823(13) -0.15472(18) -0.03832(8) 0.0225(5) Uani 1 1 d .
O1W O 0.63132(12) 0.16261(18) 0.08044(8) 0.0324(5) Uani 1 1 d D
H1C H 0.627(2) 0.169(3) 0.0492(7) 0.049 Uiso 1 1 d D
H1D H 0.6738(14) 0.189(3) 0.0979(11) 0.049 Uiso 1 1 d D
O2W O 0.59588(14) 0.16844(19) 0.18367(8) 0.0407(6) Uani 1 1 d D
H2C H 0.594(2) 0.112(2) 0.2002(13) 0.061 Uiso 1 1 d D
H2D H 0.6363(16) 0.208(3) 0.1914(14) 0.061 Uiso 1 1 d D
O3W O 0.9260(2) 0.4899(2) 0.26375(11) 0.0814(10) Uani 1 1 d D
H3C H 0.899(3) 0.426(3) 0.259(2) 0.122 Uiso 1 1 d D
H3D H 0.913(3) 0.521(4) 0.2351(12) 0.122 Uiso 1 1 d D
O4W O 1.0000 0.1723(4) 0.2500 0.0916(16) Uani 1 2 d SD
H4C H 0.962(3) 0.214(4) 0.252(3) 0.137 Uiso 1 1 d D

loop_
_atom_site_aniso_label
_atom_site_aniso_U_11
_atom_site_aniso_U_22
_atom_site_aniso_U_33
_atom_site_aniso_U_23
_atom_site_aniso_U_13
_atom_site_aniso_U_12
Co1 0.0198(2) 0.0185(2) 0.0207(2) 0.00201(18) 0.00398(16) -0.00065(19)
C1 0.0222(15) 0.0241(16) 0.055(2) 0.0044(14) 0.0108(13) 0.0008(13)
C2 0.0259(16) 0.0218(16) 0.0531(19) 0.0064(14) 0.0138(14) -0.0005(13)
C3 0.0235(15) 0.0193(14) 0.0259(14) -0.0016(11) 0.0078(11) -0.0018(12)
C4 0.0230(14) 0.0224(14) 0.0213(13) -0.0019(11) 0.0007(10) 0.0049(11)
C5 0.0184(13) 0.0155(12) 0.0217(12) 0.0004(11) 0.0053(10) -0.0015(11)
C6 0.0193(14) 0.0202(14) 0.0270(14) 0.0039(11) 0.0045(11) 0.0013(11)
C7 0.0246(15) 0.0314(15) 0.0229(14) -0.0004(12) 0.0089(11) 0.0043(12)
C8 0.0280(16) 0.058(2) 0.0181(13) 0.0013(14) 0.0068(11) -0.0037(15)
C9 0.0314(17) 0.050(2) 0.0205(14) -0.0049(13) 0.0052(12) -0.0067(15)
C10 0.0231(14) 0.0178(14) 0.0238(13) 0.0037(11) 0.0033(11) -0.0016(11)
C11 0.050(2) 0.0257(16) 0.0347(16) -0.0045(13) 0.0249(14) -0.0040(14)
C12 0.0291(16) 0.0212(14) 0.0246(14) -0.0027(11) 0.0076(12) -0.0052(12)
C13 0.056(2) 0.0259(16) 0.0373(17) 0.0013(13) 0.0279(16) -0.0010(15)
C14 0.0219(14) 0.0220(14) 0.0207(13) 0.0057(11) 0.0024(11) 0.0016(11)
C15 0.0368(17) 0.0188(14) 0.0224(14) 0.0001(11) 0.0048(12) -0.0029(12)
C16 0.0340(16) 0.0206(14) 0.0221(14) 0.0017(11) 0.0056(12) 0.0034(12)
C17 0.0291(16) 0.0204(14) 0.0203(13) 0.0002(11) 0.0020(11) -0.0012(12)
C18 0.0371(18) 0.051(2) 0.0265(16) -0.0058(15) 0.0120(13) 0.0076(16)
C19 0.0245(15) 0.0350(17) 0.0212(13) -0.0045(12) 0.0079(11) -0.0017(13)
C20 0.0215(15) 0.0356(16) 0.0232(14) 0.0025(13) 0.0054(11) -0.0072(13)
C21 0.0383(19) 0.050(2) 0.0233(15) 0.0054(15) 0.0038(13) -0.0161(16)
C22 0.0273(15) 0.0254(15) 0.0259(14) -0.0008(12) 0.0064(11) -0.0047(12)
C23 0.0232(15) 0.0271(15) 0.0221(13) -0.0030(11) 0.0070(11) -0.0021(12)
C24 0.0350(18) 0.0270(16) 0.0233(14) -0.0024(12) 0.0104(12) -0.0031(13)
C25 0.0252(15) 0.0261(15) 0.0214(13) -0.0003(11) 0.0086(11) -0.0011(12)
C26 0.0304(16) 0.0282(16) 0.0240(14) 0.0004(12) 0.0107(12) -0.0013(13)
C27 0.0298(16) 0.0239(15) 0.0247(14) -0.0026(12) 0.0078(12) -0.0012(12)
O1 0.0627(17) 0.0820(19) 0.0366(13) -0.0035(13) 0.0352(13) 0.0044(14)
O2 0.0704(18) 0.0434(15) 0.0436(14) -0.0163(11) 0.0193(12) 0.0042(13)
O3 0.0763(19) 0.0675(18) 0.0338(12) 0.0073(12) 0.0281(13) -0.0140(15)
O4 0.0735(19) 0.0508(16) 0.0503(15) 0.0233(13) 0.0147(14) -0.0018(15)
O5 0.0366(13) 0.0375(12) 0.0377(12) -0.0142(10) 0.0114(10) 0.0038(10)
O6 0.0386(13) 0.0598(16) 0.0382(12) -0.0188(11) 0.0043(10) -0.0122(12)
O7 0.0878(19) 0.0379(13) 0.0303(12) -0.0003(10) 0.0319(12) 0.0022(13)
O8 0.096(2) 0.0258(12) 0.0334(12) 0.0034(10) 0.0260(13) -0.0084(12)
N1 0.0207(12) 0.0187(11) 0.0246(11) -0.0002(9) 0.0055(9) 0.0033(9)
N2 0.0249(13) 0.0190(12) 0.0267(12) 0.0014(10) 0.0054(10) 0.0015(10)
N3 0.0167(11) 0.0241(12) 0.0217(11) 0.0014(9) 0.0037(9) 0.0020(9)
N4 0.0199(12) 0.0258(13) 0.0238(11) 0.0011(10) 0.0071(9) 0.0010(10)
N5 0.0248(12) 0.0181(12) 0.0253(11) 0.0014(9) 0.0057(9) -0.0033(10)
N6 0.0319(14) 0.0189(12) 0.0286(12) 0.0006(10) 0.0096(10) -0.0037(10)
N7 0.0243(12) 0.0205(11) 0.0193(11) 0.0042(9) 0.0015(9) 0.0012(10)
N8 0.0209(12) 0.0258(12) 0.0205(11) 0.0032(9) 0.0031(9) 0.0021(10)
O1W 0.0246(11) 0.0421(13) 0.0319(11) 0.0028(10) 0.0091(9) -0.0030(10)
O2W 0.0440(14) 0.0352(13) 0.0346(12) 0.0105(10) -0.0111(10) -0.0117(11)
O3W 0.149(3) 0.0397(17) 0.0543(17) -0.0072(14) 0.017(2) -0.0158(19)
O4W 0.064(3) 0.064(3) 0.145(5) 0.000 0.016(3) 0.000

loop_
_atom_type_symbol
_atom_type_description
_atom_type_scat_dispersion_real
_atom_type_scat_dispersion_imag
_atom_type_scat_source
C C 0.0181 0.0091 'International Tables Vol C Tables 4.2.6.8 and 6.1.1.4'
H H 0.0000 0.0000 'International Tables Vol C Tables 4.2.6.8 and 6.1.1.4'
O O 0.0492 0.0322 'International Tables Vol C Tables 4.2.6.8 and 6.1.1.4'
Co Co -2.3653 3.6143 'International Tables Vol C Tables 4.2.6.8 and 6.1.1.4'
N N 0.0311 0.0180 'International Tables Vol C Tables 4.2.6.8 and 6.1.1.4'

loop_
_geom_angle_atom_site_label_1
_geom_angle_atom_site_label_2
_geom_angle_atom_site_label_3
_geom_angle
_geom_angle_site_symmetry_1
_geom_angle_site_symmetry_3
O2W Co1 N8 176.46(10) . 5_655
O2W Co1 N4 94.55(9) . 3_455
N8 Co1 N4 88.35(9) 5_655 3_455
O2W Co1 N6 84.16(9) . 1_565
N8 Co1 N6 97.70(9) 5_655 1_565
N4 Co1 N6 93.25(9) 3_455 1_565
O2W Co1 N2 84.91(9) . .
N8 Co1 N2 93.08(9) 5_655 .
N4 Co1 N2 90.09(9) 3_455 .
N6 Co1 N2 168.79(9) 1_565 .
O2W Co1 O1W 90.44(9) . .
N8 Co1 O1W 86.60(8) 5_655 .
N4 Co1 O1W 174.64(8) 3_455 .
N6 Co1 O1W 89.18(9) 1_565 .
N2 Co1 O1W 88.41(8) . .
C2 C1 N2 110.6(3) . .
C2 C1 H1 124.7 . .
N2 C1 H1 124.7 . .
C1 C2 N1 106.0(3) . .
C1 C2 H2 127.0 . .
N1 C2 H2 127.0 . .
N2 C3 N1 112.2(2) . .
N2 C3 H3 123.9 . .
N1 C3 H3 123.9 . .
N1 C4 C5 115.9(2) . .
N1 C4 H4A 108.3 . .
C5 C4 H4A 108.3 . .
N1 C4 H4B 108.3 . .
C5 C4 H4B 108.3 . .
H4A C4 H4B 107.4 . .
C4 C5 C10 114.0(2) . .
C4 C5 C6 107.1(2) . .
C10 C5 C6 106.9(2) . .
C4 C5 C14 114.2(2) . .
C10 C5 C14 108.0(2) . .
C6 C5 C14 106.2(2) . .
N3 C6 C5 114.2(2) . .
N3 C6 H6A 108.7 . .
C5 C6 H6A 108.7 . .
N3 C6 H6B 108.7 . .
C5 C6 H6B 108.7 . .
H6A C6 H6B 107.6 . .
N4 C7 N3 112.2(2) . .
N4 C7 H7 123.9 . .
N3 C7 H7 123.9 . .
C9 C8 N3 106.1(2) . .
C9 C8 H8 126.9 . .
N3 C8 H8 126.9 . .
C8 C9 N4 110.3(3) . .
C8 C9 H9 124.8 . .
N4 C9 H9 124.8 . .
N5 C10 C5 116.2(2) . .
N5 C10 H10A 108.2 . .
C5 C10 H10A 108.2 . .
N5 C10 H10B 108.2 . .
C5 C10 H10B 108.2 . .
H10A C10 H10B 107.4 . .
C13 C11 N5 105.7(3) . .
C13 C11 H11 127.1 . .
N5 C11 H11 127.1 . .
N6 C12 N5 112.3(2) . .
N6 C12 H12 123.9 . .
N5 C12 H12 123.9 . .
C11 C13 N6 110.5(3) . .
C11 C13 H13 124.7 . .
N6 C13 H13 124.7 . .
N7 C14 C5 117.0(2) . .
N7 C14 H14A 108.1 . .
C5 C14 H14A 108.1 . .
N7 C14 H14B 108.1 . .
C5 C14 H14B 108.1 . .
H14A C14 H14B 107.3 . .
C16 C15 N7 106.2(2) . .
C16 C15 H15 126.9 . .
N7 C15 H15 126.9 . .
C15 C16 N8 110.0(2) . .
C15 C16 H16 125.0 . .
N8 C16 H16 125.0 . .
N8 C17 N7 111.9(2) . .
N8 C17 H17 124.1 . .
N7 C17 H17 124.1 . .
O2 C18 O1 123.5(3) . .
O2 C18 C19 119.0(3) . .
O1 C18 C19 117.3(3) . .
C27 C19 C20 119.0(3) . .
C27 C19 C18 113.7(3) . .
C20 C19 C18 127.2(3) . .
C22 C20 C19 117.9(3) . .
C22 C20 C21 113.7(3) . .
C19 C20 C21 128.4(3) . .
O4 C21 O3 122.9(3) . .
O4 C21 C20 119.5(3) . .
O3 C21 C20 117.6(3) . .
C23 C22 C20 122.7(3) . .
C23 C22 H22 118.7 . .
C20 C22 H22 118.7 . .
C22 C23 C25 119.3(3) . .
C22 C23 C24 117.0(3) . .
C25 C23 C24 123.7(2) . .
O6 C24 O5 126.5(3) . .
O6 C24 C23 116.5(3) . .
O5 C24 C23 117.0(2) . .
C23 C25 C27 118.5(3) . .
C23 C25 C26 121.1(2) . .
C27 C25 C26 120.4(3) . .
O7 C26 O8 123.8(3) . .
O7 C26 C25 122.4(3) . .
O8 C26 C25 113.8(2) . .
C25 C27 C19 122.5(3) . .
C25 C27 H27 118.7 . .
C19 C27 H27 118.7 . .
C21 O3 H3A 109.5 . .
C26 O8 H8C 112.1 . .
C3 N1 C2 106.5(2) . .
C3 N1 C4 126.3(2) . .
C2 N1 C4 127.1(2) . .
C3 N2 C1 104.6(2) . .
C3 N2 Co1 125.75(18) . .
C1 N2 Co1 129.29(19) . .
C7 N3 C8 106.4(2) . .
C7 N3 C6 125.8(2) . .
C8 N3 C6 127.8(2) . .
C7 N4 C9 105.0(2) . .
C7 N4 Co1 125.01(18) . 3_545
C9 N4 Co1 129.57(19) . 3_545
C12 N5 C11 106.9(2) . .
C12 N5 C10 122.8(2) . .
C11 N5 C10 130.2(2) . .
C12 N6 C13 104.6(2) . .
C12 N6 Co1 129.38(19) . 1_545
C13 N6 Co1 126.00(19) . 1_545
C17 N7 C15 106.5(2) . .
C17 N7 C14 126.7(2) . .
C15 N7 C14 126.5(2) . .
C17 N8 C16 105.4(2) . .
C17 N8 Co1 124.07(18) . 5_655
C16 N8 Co1 126.47(17) . 5_655
Co1 O1W H1C 120(2) . .
Co1 O1W H1D 118(2) . .
H1C O1W H1D 114(3) . .
Co1 O2W H2C 115(3) . .
Co1 O2W H2D 123(3) . .
H2C O2W H2D 117(3) . .
H3C O3W H3D 103(4) . .

loop_
_geom_bond_atom_site_label_1
_geom_bond_atom_site_label_2
_geom_bond_distance
_geom_bond_site_symmetry_2
Co1 O2W 2.103(2) .
Co1 N8 2.125(2) 5_655
Co1 N4 2.135(2) 3_455
Co1 N6 2.138(2) 1_565
Co1 N2 2.153(2) .
Co1 O1W 2.194(2) .
C1 C2 1.350(4) .
C1 N2 1.369(4) .
C1 H1 0.9300 .
C2 N1 1.371(4) .
C2 H2 0.9300 .
C3 N2 1.318(3) .
C3 N1 1.345(3) .
C3 H3 0.9300 .
C4 N1 1.470(3) .
C4 C5 1.540(3) .
C4 H4A 0.9700 .
C4 H4B 0.9700 .
C5 C10 1.540(4) .
C5 C6 1.549(4) .
C5 C14 1.554(3) .
C6 N3 1.459(3) .
C6 H6A 0.9700 .
C6 H6B 0.9700 .
C7 N4 1.316(3) .
C7 N3 1.343(3) .
C7 H7 0.9300 .
C8 C9 1.348(4) .
C8 N3 1.376(4) .
C8 H8 0.9300 .
C9 N4 1.369(3) .
C9 H9 0.9300 .
C10 N5 1.463(3) .
C10 H10A 0.9700 .
C10 H10B 0.9700 .
C11 C13 1.356(4) .
C11 N5 1.374(4) .
C11 H11 0.9300 .
C12 N6 1.318(3) .
C12 N5 1.344(3) .
C12 H12 0.9300 .
C13 N6 1.376(4) .
C13 H13 0.9300 .
C14 N7 1.469(3) .
C14 H14A 0.9700 .
C14 H14B 0.9700 .
C15 C16 1.344(4) .
C15 N7 1.385(4) .
C15 H15 0.9300 .
C16 N8 1.383(3) .
C16 H16 0.9300 .
C17 N8 1.310(3) .
C17 N7 1.351(3) .
C17 H17 0.9300 .
C18 O2 1.220(4) .
C18 O1 1.297(4) .
C18 C19 1.525(4) .
C19 C27 1.394(4) .
C19 C20 1.404(4) .
C20 C22 1.400(4) .
C20 C21 1.529(4) .
C21 O4 1.213(4) .
C21 O3 1.296(4) .
C22 C23 1.388(4) .
C22 H22 0.9300 .
C23 C25 1.390(4) .
C23 C24 1.519(4) .
C24 O6 1.240(4) .
C24 O5 1.256(3) .
C25 C27 1.393(4) .
C25 C26 1.496(4) .
C26 O7 1.211(3) .
C26 O8 1.306(4) .
C27 H27 0.9300 .
O3 H3A 0.8200 .
O8 H8C 0.9462 .
N4 Co1 2.135(2) 3_545
N6 Co1 2.138(2) 1_545
N8 Co1 2.125(2) 5_655
O1W H1C 0.858(18) .
O1W H1D 0.860(18) .
O2W H2C 0.828(18) .
O2W H2D 0.848(18) .
O3W H3C 0.904(19) .
O3W H3D 0.865(19) .
O4W H4C 0.847(14) .

loop_
_geom_hbond_atom_site_label_D
_geom_hbond_atom_site_label_H
_geom_hbond_atom_site_label_A
_geom_hbond_distance_DH
_geom_hbond_distance_HA
_geom_hbond_distance_DA
_geom_hbond_angle_DHA
_geom_hbond_site_symmetry_A
O8 H8C O5 0.95 1.63 2.567(3) 171.4 4_645
O1W H1C O3 0.858(18) 1.99(2) 2.795(3) 157(3) 7_655
O2W H2C O3W 0.828(18) 1.872(19) 2.693(4) 171(4) 4_645
O2W H2D O5 0.848(18) 1.90(2) 2.739(3) 171(4) .
O3W H3C O6 0.904(19) 1.77(2) 2.667(4) 172(6) .
O4W H4C O6 0.847(14) 2.14(2) 2.980(4) 169(7) .

loop_
_geom_torsion_atom_site_label_1
_geom_torsion_atom_site_label_2
_geom_torsion_atom_site_label_3
_geom_torsion_atom_site_label_4
_geom_torsion
_geom_torsion_site_symmetry_1
_geom_torsion_site_symmetry_4
N2 C1 C2 N1 -0.3(4) . .
N1 C4 C5 C10 -56.7(3) . .
N1 C4 C5 C6 -174.7(2) . .
N1 C4 C5 C14 68.0(3) . .
C4 C5 C6 N3 -64.9(3) . .
C10 C5 C6 N3 172.5(2) . .
C14 C5 C6 N3 57.4(3) . .
N3 C8 C9 N4 -0.2(4) . .
C4 C5 C10 N5 -76.0(3) . .
C6 C5 C10 N5 42.1(3) . .
C14 C5 C10 N5 156.0(2) . .
N5 C11 C13 N6 0.6(4) . .
C4 C5 C14 N7 -76.8(3) . .
C10 C5 C14 N7 51.1(3) . .
C6 C5 C14 N7 165.5(2) . .
N7 C15 C16 N8 -1.3(3) . .
O2 C18 C19 C27 25.4(4) . .
O1 C18 C19 C27 -151.1(3) . .
O2 C18 C19 C20 -155.4(3) . .
O1 C18 C19 C20 28.1(5) . .
C27 C19 C20 C22 1.0(4) . .
C18 C19 C20 C22 -178.2(3) . .
C27 C19 C20 C21 -178.4(3) . .
C18 C19 C20 C21 2.4(5) . .
C22 C20 C21 O4 -24.3(4) . .
C19 C20 C21 O4 155.1(3) . .
C22 C20 C21 O3 153.4(3) . .
C19 C20 C21 O3 -27.2(4) . .
C19 C20 C22 C23 1.9(4) . .
C21 C20 C22 C23 -178.7(3) . .
C20 C22 C23 C25 -3.2(4) . .
C20 C22 C23 C24 175.4(3) . .
C22 C23 C24 O6 -89.5(3) . .
C25 C23 C24 O6 89.1(4) . .
C22 C23 C24 O5 87.1(3) . .
C25 C23 C24 O5 -94.3(4) . .
C22 C23 C25 C27 1.7(4) . .
C24 C23 C25 C27 -176.9(3) . .
C22 C23 C25 C26 -178.0(2) . .
C24 C23 C25 C26 3.4(4) . .
C23 C25 C26 O7 -7.1(5) . .
C27 C25 C26 O7 173.2(3) . .
C23 C25 C26 O8 172.1(3) . .
C27 C25 C26 O8 -7.6(4) . .
C23 C25 C27 C19 1.2(4) . .
C26 C25 C27 C19 -179.1(3) . .
C20 C19 C27 C25 -2.5(4) . .
C18 C19 C27 C25 176.7(3) . .
N2 C3 N1 C2 -1.5(3) . .
N2 C3 N1 C4 -178.2(2) . .
C1 C2 N1 C3 1.0(3) . .
C1 C2 N1 C4 177.6(3) . .
C5 C4 N1 C3 -103.0(3) . .
C5 C4 N1 C2 81.1(3) . .
N1 C3 N2 C1 1.3(3) . .
N1 C3 N2 Co1 175.46(17) . .
C2 C1 N2 C3 -0.6(3) . .
C2 C1 N2 Co1 -174.5(2) . .
O2W Co1 N2 C3 -61.5(2) . .
N8 Co1 N2 C3 115.6(2) 5_655 .
N4 Co1 N2 C3 -156.0(2) 3_455 .
N6 Co1 N2 C3 -48.6(5) 1_565 .
O1W Co1 N2 C3 29.1(2) . .
O2W Co1 N2 C1 111.2(3) . .
N8 Co1 N2 C1 -71.7(3) 5_655 .
N4 Co1 N2 C1 16.6(3) 3_455 .
N6 Co1 N2 C1 124.1(5) 1_565 .
O1W Co1 N2 C1 -158.2(2) . .
N4 C7 N3 C8 0.7(3) . .
N4 C7 N3 C6 -177.0(2) . .
C9 C8 N3 C7 -0.3(3) . .
C9 C8 N3 C6 177.3(3) . .
C5 C6 N3 C7 -94.0(3) . .
C5 C6 N3 C8 88.8(3) . .
N3 C7 N4 C9 -0.8(3) . .
N3 C7 N4 Co1 172.04(17) . 3_545
C8 C9 N4 C7 0.6(4) . .
C8 C9 N4 Co1 -171.8(2) . 3_545
N6 C12 N5 C11 0.8(3) . .
N6 C12 N5 C10 -176.2(2) . .
C13 C11 N5 C12 -0.8(3) . .
C13 C11 N5 C10 175.8(3) . .
C5 C10 N5 C12 -111.5(3) . .
C5 C10 N5 C11 72.3(4) . .
N5 C12 N6 C13 -0.4(3) . .
N5 C12 N6 Co1 -177.49(18) . 1_545
C11 C13 N6 C12 -0.2(4) . .
C11 C13 N6 Co1 177.1(2) . 1_545
N8 C17 N7 C15 -1.6(3) . .
N8 C17 N7 C14 -175.3(2) . .
C16 C15 N7 C17 1.7(3) . .
C16 C15 N7 C14 175.4(2) . .
C5 C14 N7 C17 -79.5(3) . .
C5 C14 N7 C15 108.0(3) . .
N7 C17 N8 C16 0.8(3) . .
N7 C17 N8 Co1 159.31(17) . 5_655
C15 C16 N8 C17 0.4(3) . .
C15 C16 N8 Co1 -157.48(19) . 5_655
